data_4329464
loop_
_publ_author_name
'Oliver Kluge'
'Harald Krautscheid'

_publ_section_title
;
 Trialkylphosphine-Stabilized Copper(I) Gallium(III) Phenylchalcogenolate
 Complexes: Crystal Structures and Generation of Ternary Semiconductors by
 Thermolysis
;
_journal_name_full 'Inorganic Chemistry'
_journal_page_first 6655
_journal_page_last 6666
_journal_paper_doi 10.1021/ic300278v
_journal_volume 51
_journal_year 2012
_chemical_formula_moiety 'C43 H65 Cu2 Ga P2 Se4'
_chemical_formula_sum 'C43 H65 Cu2 Ga P2 Se4'
_chemical_formula_weight 1156.53
_chemical_name_systematic
;
 tetrakis(\m~2~-phenylselenido)-bis(triisopropylphosphine)-methyl
-di-copper-gallium
;
_space_group_IT_number 14
_symmetry_cell_setting monoclinic
_symmetry_Int_Tables_number 14
_symmetry_space_group_name_Hall '-P 2ybc'
_symmetry_space_group_name_H-M 'P 1 21/c 1'
_atom_sites_solution_hydrogens geom
_atom_sites_solution_primary direct
_atom_sites_solution_secondary difmap
_audit_creation_method SHELXL-97
_cell_angle_alpha 90.00
_cell_angle_beta 113.723(3)
_cell_angle_gamma 90.00
_cell_formula_units_Z 4
_cell_length_a 12.3284(4)
_cell_length_b 40.095(2)
_cell_length_c 10.8926(4)
_cell_measurement_reflns_used 29599
_cell_measurement_temperature 180(2)
_cell_measurement_theta_max 26.04
_cell_measurement_theta_min 1.52
_cell_volume 4929.3(4)
_computing_cell_refinement 'STOE X-AREA'
_computing_data_collection 'STOE X-AREA'
_computing_data_reduction 'STOE X-RED'
_computing_structure_refinement 'SHELXL-97 (Sheldrick, 1997)'
_computing_structure_solution 'SIR 92'
_diffrn_ambient_temperature 180(2)
_diffrn_detector 'image plate (34 cm diameter / schwenk)'
_diffrn_detector_area_resol_mean 6.67
_diffrn_detector_type STOE
_diffrn_measured_fraction_theta_full 0.994
_diffrn_measured_fraction_theta_max 0.994
_diffrn_measurement_details ' 360 frames, detector distance = 130 mm'
_diffrn_measurement_device '2-circle goniometer'
_diffrn_measurement_device_type 'STOE IPDS 2T'
_diffrn_measurement_method 'rotation method'
_diffrn_radiation_collimation '0.5 mm diameter, multiple pinhole'
_diffrn_radiation_monochromator 'plane graphite'
_diffrn_radiation_polarisn_norm 0
_diffrn_radiation_type 'Mo K\a'
_diffrn_radiation_wavelength 0.71073
_diffrn_reflns_av_R_equivalents 0.0366
_diffrn_reflns_av_sigmaI/netI 0.0411
_diffrn_reflns_limit_h_max 15
_diffrn_reflns_limit_h_min -15
_diffrn_reflns_limit_k_max 49
_diffrn_reflns_limit_k_min -49
_diffrn_reflns_limit_l_max 13
_diffrn_reflns_limit_l_min -13
_diffrn_reflns_number 35038
_diffrn_reflns_theta_full 26.02
_diffrn_reflns_theta_max 26.02
_diffrn_reflns_theta_min 1.80
_diffrn_source 'sealed X-ray tube, 12 x 0.4 mm long-fine focus'
_diffrn_source_current 40
_diffrn_source_power 2.00
_diffrn_source_voltage 50
_exptl_absorpt_coefficient_mu 4.443
_exptl_absorpt_correction_T_max 0.5521
_exptl_absorpt_correction_T_min 0.1928
_exptl_absorpt_correction_type integration
_exptl_absorpt_process_details 'STOE X-RED'
_exptl_crystal_colour colourless
_exptl_crystal_density_diffrn 1.558
_exptl_crystal_description needle
_exptl_crystal_F_000 2312
_exptl_crystal_size_max 0.47
_exptl_crystal_size_mid 0.29
_exptl_crystal_size_min 0.16
_refine_diff_density_max 0.568
_refine_diff_density_min -0.671
_refine_diff_density_rms 0.073
_refine_ls_extinction_method none
_refine_ls_goodness_of_fit_ref 0.921
_refine_ls_hydrogen_treatment constr
_refine_ls_matrix_type full
_refine_ls_number_parameters 482
_refine_ls_number_reflns 9652
_refine_ls_number_restraints 0
_refine_ls_restrained_S_all 0.921
_refine_ls_R_factor_all 0.0534
_refine_ls_R_factor_gt 0.0323
_refine_ls_shift/su_max 0.003
_refine_ls_shift/su_mean 0.000
_refine_ls_structure_factor_coef Fsqd
_refine_ls_weighting_details 'calc w=1/[\s^2^(Fo^2^)+(0.0410P)^2^+0.0000P] where P=(Fo^2^+2Fc^2^)/3'
_refine_ls_weighting_scheme calc
_refine_ls_wR_factor_gt 0.0700
_refine_ls_wR_factor_ref 0.0742
_reflns_number_gt 6896
_reflns_number_total 9652
_reflns_threshold_expression >2sigma(I)
_cod_data_source_file ic300278v_si_002_12.cif
_cod_data_source_block 12
_cod_original_cell_volume 4929.3(3)
_cod_original_sg_symbol_H-M 'P 21/c'
_cod_database_code 4329464

loop_
_symmetry_equiv_pos_as_xyz
'x, y, z'
'-x, y+1/2, -z+1/2'
'-x, -y, -z'
'x, -y-1/2, z-1/2'

loop_
_atom_site_label
_atom_site_type_symbol
_atom_site_fract_x
_atom_site_fract_y
_atom_site_fract_z
_atom_site_U_iso_or_equiv
_atom_site_adp_type
_atom_site_occupancy
_atom_site_symmetry_multiplicity
_atom_site_calc_flag
_atom_site_refinement_flags
Cu1 Cu 0.69140(4) 0.603457(12) 0.84304(4) 0.04396(12) Uani 1 1 d .
Cu2 Cu 0.48819(4) 0.661547(11) 0.57237(4) 0.03749(11) Uani 1 1 d .
Ga1 Ga 0.79143(4) 0.636431(11) 0.61878(4) 0.04358(11) Uani 1 1 d .
Se1 Se 0.87960(3) 0.635228(10) 0.86440(3) 0.04225(10) Uani 1 1 d .
Se2 Se 0.65553(4) 0.589100(10) 0.58296(4) 0.04849(11) Uani 1 1 d .
Se3 Se 0.66700(3) 0.686053(9) 0.56910(3) 0.04080(10) Uani 1 1 d .
Se4 Se 0.54075(3) 0.646200(9) 0.79891(3) 0.03947(9) Uani 1 1 d .
P1 P 0.73143(9) 0.55756(2) 0.97538(9) 0.0390(2) Uani 1 1 d .
P2 P 0.31425(9) 0.66339(2) 0.39552(8) 0.0395(2) Uani 1 1 d .
C1 C 0.9047(4) 0.63612(12) 0.5259(4) 0.0559(11) Uani 1 1 d .
H1A H 0.8858 0.6178 0.4641 0.084 Uiso 1 1 calc R
H1B H 0.9844 0.6337 0.5915 0.084 Uiso 1 1 calc R
H1C H 0.8974 0.6567 0.4780 0.084 Uiso 1 1 calc R
C2 C 0.8811(3) 0.68193(10) 0.9142(3) 0.0479(10) Uani 1 1 d .
C3 C 0.8358(4) 0.69075(11) 1.0073(4) 0.0566(11) Uani 1 1 d .
H3 H 0.7999 0.6748 1.0406 0.068 Uiso 1 1 calc R
C4 C 0.8445(5) 0.72408(14) 1.0512(5) 0.0748(15) Uani 1 1 d .
H4 H 0.8146 0.7302 1.1139 0.090 Uiso 1 1 calc R
C5 C 0.8970(5) 0.74748(14) 1.0015(6) 0.0858(18) Uani 1 1 d .
H5 H 0.9031 0.7694 1.0317 0.103 Uiso 1 1 calc R
C6 C 0.9409(5) 0.73901(12) 0.9072(5) 0.0773(16) Uani 1 1 d .
H6 H 0.9744 0.7553 0.8723 0.093 Uiso 1 1 calc R
C7 C 0.9349(4) 0.70581(11) 0.8642(4) 0.0646(13) Uani 1 1 d .
H7 H 0.9665 0.6998 0.8029 0.077 Uiso 1 1 calc R
C8 C 0.7504(4) 0.55074(10) 0.5798(4) 0.0520(10) Uani 1 1 d .
C9 C 0.8728(4) 0.55083(12) 0.6348(5) 0.0683(13) Uani 1 1 d .
H9 H 0.9138 0.5702 0.6738 0.082 Uiso 1 1 calc R
C10 C 0.9356(6) 0.52174(14) 0.6321(6) 0.0870(17) Uani 1 1 d .
H10 H 1.0180 0.5222 0.6668 0.104 Uiso 1 1 calc R
C11 C 0.8765(7) 0.49244(13) 0.5784(6) 0.0842(17) Uani 1 1 d .
H11 H 0.9185 0.4732 0.5784 0.101 Uiso 1 1 calc R
C12 C 0.7558(6) 0.49221(12) 0.5254(5) 0.0795(17) Uani 1 1 d .
H12 H 0.7154 0.4726 0.4887 0.095 Uiso 1 1 calc R
C13 C 0.6918(5) 0.52105(11) 0.5255(4) 0.0623(12) Uani 1 1 d .
H13 H 0.6094 0.5204 0.4890 0.075 Uiso 1 1 calc R
C14 C 0.6305(3) 0.69384(9) 0.3803(3) 0.0400(8) Uani 1 1 d .
C15 C 0.6072(4) 0.72668(10) 0.3345(4) 0.0526(10) Uani 1 1 d .
H15 H 0.6143 0.7440 0.3942 0.063 Uiso 1 1 calc R
C16 C 0.5731(4) 0.73334(11) 0.1980(4) 0.0666(13) Uani 1 1 d .
H16 H 0.5569 0.7552 0.1670 0.080 Uiso 1 1 calc R
C17 C 0.5632(5) 0.70804(13) 0.1093(4) 0.0677(13) Uani 1 1 d .
H17 H 0.5396 0.7127 0.0185 0.081 Uiso 1 1 calc R
C18 C 0.5886(4) 0.67547(12) 0.1552(4) 0.0598(12) Uani 1 1 d .
H18 H 0.5835 0.6584 0.0952 0.072 Uiso 1 1 calc R
C19 C 0.6219(4) 0.66808(10) 0.2911(3) 0.0465(9) Uani 1 1 d .
H19 H 0.6380 0.6462 0.3215 0.056 Uiso 1 1 calc R
C20 C 0.3990(3) 0.62481(10) 0.7975(3) 0.0442(9) Uani 1 1 d .
C21 C 0.3238(4) 0.64261(12) 0.8422(4) 0.0575(11) Uani 1 1 d .
H21 H 0.3413 0.6646 0.8704 0.069 Uiso 1 1 calc R
C22 C 0.2230(4) 0.62737(15) 0.8446(4) 0.0681(13) Uani 1 1 d .
H22 H 0.1732 0.6393 0.8740 0.082 Uiso 1 1 calc R
C23 C 0.1967(4) 0.59446(15) 0.8034(5) 0.0722(14) Uani 1 1 d .
H23 H 0.1301 0.5843 0.8066 0.087 Uiso 1 1 calc R
C24 C 0.2693(4) 0.57686(13) 0.7576(5) 0.0690(13) Uani 1 1 d .
H24 H 0.2510 0.5550 0.7283 0.083 Uiso 1 1 calc R
C25 C 0.3700(4) 0.59211(12) 0.7554(4) 0.0579(11) Uani 1 1 d .
H25 H 0.4190 0.5801 0.7250 0.070 Uiso 1 1 calc R
C26 C 0.7038(4) 0.51766(11) 0.8794(4) 0.0596(11) Uani 1 1 d .
H26 H 0.7551 0.5182 0.8302 0.072 Uiso 1 1 calc R
C27 C 0.7344(6) 0.48499(12) 0.9610(6) 0.0862(17) Uani 1 1 d .
H27A H 0.6795 0.4816 1.0021 0.129 Uiso 1 1 calc R
H27B H 0.8134 0.4864 1.0293 0.129 Uiso 1 1 calc R
H27C H 0.7294 0.4666 0.9024 0.129 Uiso 1 1 calc R
C28 C 0.5764(4) 0.51661(13) 0.7724(5) 0.0733(14) Uani 1 1 d .
H28A H 0.5649 0.4966 0.7204 0.110 Uiso 1 1 calc R
H28B H 0.5626 0.5356 0.7145 0.110 Uiso 1 1 calc R
H28C H 0.5218 0.5170 0.8152 0.110 Uiso 1 1 calc R
C29 C 0.8889(4) 0.55413(10) 1.0942(4) 0.0568(11) Uani 1 1 d .
H29 H 0.8961 0.5343 1.1493 0.068 Uiso 1 1 calc R
C30 C 0.9712(5) 0.54960(13) 1.0235(6) 0.0804(15) Uani 1 1 d .
H30A H 0.9688 0.5692 0.9716 0.121 Uiso 1 1 calc R
H30B H 0.9465 0.5306 0.9652 0.121 Uiso 1 1 calc R
H30C H 1.0506 0.5462 1.0887 0.121 Uiso 1 1 calc R
C31 C 0.9242(5) 0.58470(13) 1.1897(4) 0.0777(15) Uani 1 1 d .
H31A H 1.0049 0.5823 1.2529 0.117 Uiso 1 1 calc R
H31B H 0.8733 0.5860 1.2369 0.117 Uiso 1 1 calc R
H31C H 0.9163 0.6047 1.1383 0.117 Uiso 1 1 calc R
C32 C 0.6444(5) 0.55264(12) 1.0812(4) 0.0651(12) Uani 1 1 d .
H32 H 0.5716 0.5410 1.0242 0.078 Uiso 1 1 calc R
C33 C 0.6047(6) 0.58472(14) 1.1162(5) 0.0875(18) Uani 1 1 d .
H33A H 0.5489 0.5805 1.1555 0.131 Uiso 1 1 calc R
H33B H 0.5677 0.5979 1.0367 0.131 Uiso 1 1 calc R
H33C H 0.6718 0.5965 1.1792 0.131 Uiso 1 1 calc R
C34 C 0.7007(6) 0.53077(15) 1.2076(5) 0.0925(18) Uani 1 1 d .
H34A H 0.7704 0.5416 1.2705 0.139 Uiso 1 1 calc R
H34B H 0.7220 0.5095 1.1832 0.139 Uiso 1 1 calc R
H34C H 0.6450 0.5276 1.2477 0.139 Uiso 1 1 calc R
C35 C 0.1900(4) 0.66961(11) 0.4467(4) 0.0550(11) Uani 1 1 d .
H35 H 0.1847 0.6490 0.4922 0.066 Uiso 1 1 calc R
C36 C 0.2150(5) 0.69772(13) 0.5523(4) 0.0691(14) Uani 1 1 d .
H36A H 0.2051 0.7190 0.5089 0.104 Uiso 1 1 calc R
H36B H 0.2947 0.6957 0.6184 0.104 Uiso 1 1 calc R
H36C H 0.1607 0.6958 0.5950 0.104 Uiso 1 1 calc R
C37 C 0.0675(4) 0.67434(14) 0.3322(5) 0.0692(13) Uani 1 1 d .
H37A H 0.0082 0.6750 0.3683 0.104 Uiso 1 1 calc R
H37B H 0.0515 0.6561 0.2704 0.104 Uiso 1 1 calc R
H37C H 0.0662 0.6949 0.2864 0.104 Uiso 1 1 calc R
C38 C 0.3113(4) 0.69619(10) 0.2723(4) 0.0516(10) Uani 1 1 d .
H38 H 0.3837 0.6927 0.2573 0.062 Uiso 1 1 calc R
C39 C 0.3242(5) 0.73123(11) 0.3348(5) 0.0716(14) Uani 1 1 d .
H39A H 0.3479 0.7467 0.2831 0.107 Uiso 1 1 calc R
H39B H 0.3830 0.7307 0.4252 0.107 Uiso 1 1 calc R
H39C H 0.2496 0.7381 0.3349 0.107 Uiso 1 1 calc R
C40 C 0.2087(4) 0.69497(13) 0.1312(4) 0.0651(13) Uani 1 1 d .
H40A H 0.1374 0.7032 0.1362 0.098 Uiso 1 1 calc R
H40B H 0.1967 0.6724 0.0994 0.098 Uiso 1 1 calc R
H40C H 0.2283 0.7086 0.0705 0.098 Uiso 1 1 calc R
C41 C 0.2753(4) 0.62430(10) 0.2949(4) 0.0516(10) Uani 1 1 d .
H41 H 0.1956 0.6269 0.2242 0.062 Uiso 1 1 calc R
C42 C 0.2737(4) 0.59456(11) 0.3834(5) 0.0658(12) Uani 1 1 d .
H42A H 0.2513 0.5747 0.3297 0.099 Uiso 1 1 calc R
H42B H 0.2176 0.5988 0.4223 0.099 Uiso 1 1 calc R
H42C H 0.3511 0.5916 0.4534 0.099 Uiso 1 1 calc R
C43 C 0.3616(4) 0.61767(12) 0.2281(4) 0.0633(12) Uani 1 1 d .
H43A H 0.4406 0.6155 0.2959 0.095 Uiso 1 1 calc R
H43B H 0.3587 0.6359 0.1698 0.095 Uiso 1 1 calc R
H43C H 0.3396 0.5974 0.1769 0.095 Uiso 1 1 calc R

loop_
_atom_site_aniso_label
_atom_site_aniso_U_11
_atom_site_aniso_U_22
_atom_site_aniso_U_33
_atom_site_aniso_U_23
_atom_site_aniso_U_13
_atom_site_aniso_U_12
Cu1 0.0378(3) 0.0494(3) 0.0407(2) 0.01015(19) 0.01159(19) 0.0036(2)
Cu2 0.0378(2) 0.0386(2) 0.02773(19) 0.00238(16) 0.00453(16) 0.0029(2)
Ga1 0.0402(2) 0.0510(3) 0.03669(19) 0.00506(17) 0.01246(17) 0.0022(2)
Se1 0.0356(2) 0.0470(2) 0.03576(17) 0.00573(15) 0.00555(14) -0.00365(17)
Se2 0.0409(2) 0.0510(2) 0.0441(2) -0.00733(17) 0.00720(16) -0.00060(18)
Se3 0.0425(2) 0.0417(2) 0.03084(16) -0.00031(14) 0.00704(14) -0.00339(17)
Se4 0.0363(2) 0.0490(2) 0.02824(16) 0.00400(14) 0.00791(14) 0.00448(17)
P1 0.0371(5) 0.0394(5) 0.0369(4) 0.0031(4) 0.0110(4) 0.0009(4)
P2 0.0373(5) 0.0390(5) 0.0318(4) 0.0024(4) 0.0030(4) 0.0014(4)
C1 0.045(2) 0.086(3) 0.049(2) 0.015(2) 0.0330(19) 0.019(2)
C2 0.037(2) 0.051(2) 0.0374(18) 0.0071(16) -0.0040(16) -0.0070(18)
C3 0.043(2) 0.061(3) 0.047(2) -0.0025(19) -0.0006(18) -0.003(2)
C4 0.055(3) 0.073(3) 0.069(3) -0.023(3) -0.004(2) 0.006(3)
C5 0.064(4) 0.055(3) 0.095(4) -0.009(3) -0.013(3) 0.000(3)
C6 0.060(3) 0.054(3) 0.077(3) 0.015(2) -0.014(3) -0.018(2)
C7 0.055(3) 0.061(3) 0.055(2) 0.009(2) -0.002(2) -0.016(2)
C8 0.062(3) 0.047(2) 0.044(2) -0.0109(17) 0.0177(19) -0.002(2)
C9 0.059(3) 0.052(3) 0.086(3) -0.011(2) 0.021(2) 0.004(2)
C10 0.081(4) 0.069(4) 0.112(4) -0.003(3) 0.039(3) 0.020(3)
C11 0.121(6) 0.052(3) 0.086(4) 0.006(3) 0.049(4) 0.032(3)
C12 0.131(6) 0.046(3) 0.063(3) -0.012(2) 0.042(3) -0.001(3)
C13 0.080(3) 0.053(3) 0.049(2) -0.0093(19) 0.021(2) -0.009(2)
C14 0.040(2) 0.040(2) 0.0348(17) 0.0014(14) 0.0097(15) -0.0089(16)
C15 0.061(3) 0.040(2) 0.047(2) 0.0022(17) 0.0116(19) -0.010(2)
C16 0.079(4) 0.051(3) 0.061(3) 0.023(2) 0.019(2) -0.009(2)
C17 0.084(4) 0.076(3) 0.039(2) 0.015(2) 0.021(2) -0.005(3)
C18 0.074(3) 0.069(3) 0.0359(19) -0.0009(19) 0.0215(19) -0.003(2)
C19 0.054(3) 0.043(2) 0.0377(18) 0.0049(16) 0.0142(17) -0.0024(19)
C20 0.038(2) 0.057(2) 0.0317(17) 0.0056(16) 0.0082(15) 0.0031(19)
C21 0.045(3) 0.075(3) 0.048(2) -0.003(2) 0.0131(18) 0.009(2)
C22 0.040(3) 0.106(4) 0.058(3) -0.005(3) 0.020(2) 0.004(3)
C23 0.047(3) 0.106(4) 0.059(3) 0.008(3) 0.017(2) -0.019(3)
C24 0.059(3) 0.070(3) 0.079(3) -0.001(2) 0.029(3) -0.017(3)
C25 0.053(3) 0.063(3) 0.060(2) 0.004(2) 0.025(2) 0.004(2)
C26 0.059(3) 0.054(3) 0.063(3) -0.010(2) 0.022(2) -0.008(2)
C27 0.106(5) 0.049(3) 0.096(4) -0.004(3) 0.032(3) -0.004(3)
C28 0.067(3) 0.071(3) 0.073(3) -0.024(2) 0.019(2) -0.022(3)
C29 0.046(3) 0.046(2) 0.064(3) 0.0066(19) 0.006(2) 0.004(2)
C30 0.053(3) 0.059(3) 0.123(4) 0.009(3) 0.029(3) 0.008(3)
C31 0.069(3) 0.075(3) 0.058(3) 0.003(2) -0.007(2) -0.009(3)
C32 0.082(4) 0.061(3) 0.059(3) 0.015(2) 0.035(2) 0.006(3)
C33 0.105(5) 0.102(4) 0.073(3) 0.016(3) 0.053(3) 0.033(4)
C34 0.121(5) 0.088(4) 0.078(3) 0.026(3) 0.049(3) 0.010(4)
C35 0.052(3) 0.057(3) 0.051(2) 0.0094(19) 0.0153(19) 0.008(2)
C36 0.071(3) 0.082(3) 0.048(2) -0.005(2) 0.017(2) 0.022(3)
C37 0.042(3) 0.087(4) 0.074(3) 0.001(3) 0.018(2) 0.005(2)
C38 0.047(3) 0.051(2) 0.044(2) 0.0129(17) 0.0055(17) 0.000(2)
C39 0.080(4) 0.046(3) 0.070(3) 0.012(2) 0.010(2) 0.000(2)
C40 0.059(3) 0.081(3) 0.039(2) 0.015(2) 0.0027(19) 0.001(2)
C41 0.048(2) 0.047(2) 0.046(2) -0.0011(17) 0.0037(17) -0.0012(19)
C42 0.062(3) 0.047(3) 0.076(3) 0.002(2) 0.014(2) -0.008(2)
C43 0.064(3) 0.065(3) 0.055(2) -0.014(2) 0.018(2) 0.004(2)

loop_
_atom_type_symbol
_atom_type_description
_atom_type_scat_dispersion_real
_atom_type_scat_dispersion_imag
_atom_type_scat_source
C C 0.0033 0.0016 'International Tables Vol C Tables 4.2.6.8 and 6.1.1.4'
H H 0.0000 0.0000 'International Tables Vol C Tables 4.2.6.8 and 6.1.1.4'
P P 0.1023 0.0942 'International Tables Vol C Tables 4.2.6.8 and 6.1.1.4'
Cu Cu 0.3201 1.2651 'International Tables Vol C Tables 4.2.6.8 and 6.1.1.4'
Ga Ga 0.2307 1.6083 'International Tables Vol C Tables 4.2.6.8 and 6.1.1.4'
Se Se -0.0929 2.2259 'International Tables Vol C Tables 4.2.6.8 and 6.1.1.4'

loop_
_exptl_crystal_face_index_h
_exptl_crystal_face_index_k
_exptl_crystal_face_index_l
_exptl_crystal_face_perp_dist
-3 -9 1 0.0432
5 6 -1 0.1166
-7 7 -1 0.0728
-3 10 2 0.1550
6 -5 -2 0.1468
3 10 -3 0.3285
-3 10 1 0.1348
-1 10 0 0.1622
3 7 3 0.1941
-7 -4 -2 0.0877
3 -5 1 0.0972

loop_
_geom_angle_atom_site_label_1
_geom_angle_atom_site_label_2
_geom_angle_atom_site_label_3
_geom_angle
P1 Cu1 Se4 130.72(3)
P1 Cu1 Se1 112.75(3)
Se4 Cu1 Se1 104.97(2)
P1 Cu1 Se2 112.92(3)
Se4 Cu1 Se2 98.672(18)
Se1 Cu1 Se2 87.834(18)
P2 Cu2 Se4 132.29(3)
P2 Cu2 Se3 122.44(3)
Se4 Cu2 Se3 104.554(19)
C1 Ga1 Se3 113.12(13)
C1 Ga1 Se1 116.93(12)
Se3 Ga1 Se1 102.809(19)
C1 Ga1 Se2 118.59(14)
Se3 Ga1 Se2 105.50(2)
Se1 Ga1 Se2 97.635(19)
C2 Se1 Ga1 103.63(10)
C2 Se1 Cu1 114.09(13)
Ga1 Se1 Cu1 85.599(18)
C8 Se2 Ga1 103.76(13)
C8 Se2 Cu1 109.66(11)
Ga1 Se2 Cu1 81.822(17)
C14 Se3 Cu2 104.79(11)
C14 Se3 Ga1 102.88(12)
Cu2 Se3 Ga1 99.24(2)
C20 Se4 Cu2 103.80(10)
C20 Se4 Cu1 107.70(12)
Cu2 Se4 Cu1 104.87(2)
C29 P1 C26 103.4(2)
C29 P1 C32 105.1(2)
C26 P1 C32 103.5(2)
C29 P1 Cu1 113.77(14)
C26 P1 Cu1 113.32(15)
C32 P1 Cu1 116.40(15)
C35 P2 C41 104.0(2)
C35 P2 C38 110.1(2)
C41 P2 C38 104.12(18)
C35 P2 Cu2 111.69(13)
C41 P2 Cu2 114.25(13)
C38 P2 Cu2 112.14(13)
C3 C2 C7 120.4(4)
C3 C2 Se1 119.2(3)
C7 C2 Se1 120.3(4)
C2 C3 C4 119.5(5)
C5 C4 C3 120.0(5)
C4 C5 C6 121.0(5)
C5 C6 C7 119.8(5)
C2 C7 C6 119.4(5)
C9 C8 C13 118.4(4)
C9 C8 Se2 123.4(3)
C13 C8 Se2 118.1(4)
C8 C9 C10 120.2(5)
C11 C10 C9 120.8(6)
C12 C11 C10 119.0(5)
C11 C12 C13 120.9(5)
C8 C13 C12 120.6(5)
C19 C14 C15 120.2(3)
C19 C14 Se3 122.6(3)
C15 C14 Se3 117.1(3)
C14 C15 C16 119.4(4)
C17 C16 C15 120.7(4)
C16 C17 C18 119.9(4)
C17 C18 C19 120.5(4)
C14 C19 C18 119.2(4)
C25 C20 C21 118.5(4)
C25 C20 Se4 122.1(3)
C21 C20 Se4 119.4(3)
C22 C21 C20 120.1(5)
C23 C22 C21 120.2(5)
C24 C23 C22 120.1(5)
C23 C24 C25 119.6(5)
C20 C25 C24 121.4(4)
C28 C26 C27 110.7(4)
C28 C26 P1 110.4(3)
C27 C26 P1 117.3(3)
C30 C29 C31 111.8(4)
C30 C29 P1 112.5(3)
C31 C29 P1 110.0(3)
C33 C32 C34 110.0(4)
C33 C32 P1 113.4(3)
C34 C32 P1 116.4(4)
C37 C35 C36 110.5(4)
C37 C35 P2 115.9(3)
C36 C35 P2 112.4(3)
C39 C38 C40 111.4(4)
C39 C38 P2 110.8(3)
C40 C38 P2 117.5(3)
C43 C41 C42 110.4(4)
C43 C41 P2 111.2(3)
C42 C41 P2 110.4(3)

loop_
_geom_bond_atom_site_label_1
_geom_bond_atom_site_label_2
_geom_bond_distance
Cu1 P1 2.2661(10)
Cu1 Se4 2.4289(6)
Cu1 Se1 2.5740(6)
Cu1 Se2 2.7467(6)
Cu2 P2 2.2341(10)
Cu2 Se4 2.3666(5)
Cu2 Se3 2.4268(6)
Ga1 C1 2.028(4)
Ga1 Se3 2.4365(6)
Ga1 Se1 2.4498(5)
Ga1 Se2 2.4566(6)
Se1 C2 1.948(4)
Se2 C8 1.941(4)
Se3 C14 1.946(3)
Se4 C20 1.941(4)
P1 C29 1.855(4)
P1 C26 1.866(4)
P1 C32 1.875(5)
P2 C35 1.846(5)
P2 C41 1.861(4)
P2 C38 1.869(4)
C2 C3 1.386(6)
C2 C7 1.394(6)
C3 C4 1.409(6)
C4 C5 1.368(8)
C5 C6 1.384(8)
C6 C7 1.403(7)
C8 C9 1.382(6)
C8 C13 1.395(6)
C9 C10 1.407(7)
C10 C11 1.382(8)
C11 C12 1.363(8)
C12 C13 1.400(7)
C14 C19 1.392(5)
C14 C15 1.396(5)
C15 C16 1.399(6)
C16 C17 1.372(6)
C17 C18 1.388(6)
C18 C19 1.400(5)
C20 C25 1.387(6)
C20 C21 1.403(6)
C21 C22 1.395(7)
C22 C23 1.389(7)
C23 C24 1.381(7)
C24 C25 1.393(6)
C26 C28 1.535(6)
C26 C27 1.542(6)
C29 C30 1.512(7)
C29 C31 1.552(6)
C32 C33 1.479(7)
C32 C34 1.541(6)
C35 C37 1.535(6)
C35 C36 1.551(6)
C38 C39 1.541(6)
C38 C40 1.550(5)
C41 C43 1.535(6)
C41 C42 1.538(6)
